data_7122614
loop_
_publ_author_name
'Wu, Yue'
'Zhang, Xu'
'Zhang, Yun-Qin'
'Yang, Ming'
'Chen, Zhong-Ning'

_publ_section_title
;
 Achievement of ligand-field induced thermochromic luminescence via
 two-step single-crystal to single-crystal transformations.
;
_journal_issue 99
_journal_name_full 'Chemical communications (Cambridge, England)'
_journal_page_first 13961
_journal_page_last 13964
_journal_paper_doi 10.1039/c8cc08665f
_journal_volume 54
_journal_year 2018
_chemical_formula_sum 'C58 H46 Br4 Mn2 N2 O4 P4'
_chemical_formula_weight 1388.37
_space_group_crystal_system triclinic
_space_group_IT_number 2
_space_group_name_Hall '-P 1'
_space_group_name_H-M_alt 'P -1'
_symmetry_space_group_name_Hall '-P 1'
_symmetry_space_group_name_H-M 'P -1'
_atom_sites_solution_hydrogens geom
_audit_creation_method SHELXL-2016/6
_audit_update_record
;
2018-10-11 deposited with the CCDC.
2018-11-20 downloaded from the CCDC.
;
_cell_angle_alpha 98.582(2)
_cell_angle_beta 111.110(2)
_cell_angle_gamma 108.380(2)
_cell_formula_units_Z 2
_cell_length_a 13.2006(8)
_cell_length_b 15.1682(8)
_cell_length_c 16.4695(9)
_cell_measurement_reflns_used 9936
_cell_measurement_temperature 140(2)
_cell_measurement_theta_max 27.14
_cell_measurement_theta_min 2.96
_cell_volume 2787.9(3)
_computing_structure_refinement 'SHELXL-2016/6 (Sheldrick, 2016)'
_diffrn_ambient_temperature 140(2)
_diffrn_measured_fraction_theta_full 0.980
_diffrn_measured_fraction_theta_max 0.980
_diffrn_measurement_device_type 'Bruker APEX-II CCD'
_diffrn_measurement_method '\f and \w scans'
_diffrn_radiation_type MoK\a
_diffrn_radiation_wavelength 0.71073
_diffrn_reflns_av_R_equivalents 0.0563
_diffrn_reflns_av_unetI/netI 0.0356
_diffrn_reflns_Laue_measured_fraction_full 0.980
_diffrn_reflns_Laue_measured_fraction_max 0.980
_diffrn_reflns_limit_h_max 15
_diffrn_reflns_limit_h_min -15
_diffrn_reflns_limit_k_max 18
_diffrn_reflns_limit_k_min -18
_diffrn_reflns_limit_l_max 19
_diffrn_reflns_limit_l_min -19
_diffrn_reflns_number 58591
_diffrn_reflns_point_group_measured_fraction_full 0.980
_diffrn_reflns_point_group_measured_fraction_max 0.980
_diffrn_reflns_theta_full 24.997
_diffrn_reflns_theta_max 24.997
_diffrn_reflns_theta_min 2.312
_exptl_absorpt_coefficient_mu 3.483
_exptl_absorpt_correction_T_max 0.706
_exptl_absorpt_correction_T_min 0.438
_exptl_absorpt_correction_type multi-scan
_exptl_crystal_colour colourless
_exptl_crystal_density_diffrn 1.654
_exptl_crystal_description block
_exptl_crystal_F_000 1380
_exptl_crystal_size_max 0.400
_exptl_crystal_size_mid 0.200
_exptl_crystal_size_min 0.100
_refine_diff_density_max 0.685
_refine_diff_density_min -0.594
_refine_diff_density_rms 0.156
_refine_ls_extinction_method none
_refine_ls_goodness_of_fit_ref 1.037
_refine_ls_hydrogen_treatment constr
_refine_ls_matrix_type full
_refine_ls_number_parameters 667
_refine_ls_number_reflns 9622
_refine_ls_number_restraints 0
_refine_ls_restrained_S_all 1.037
_refine_ls_R_factor_all 0.0379
_refine_ls_R_factor_gt 0.0267
_refine_ls_shift/su_max 0.001
_refine_ls_shift/su_mean 0.000
_refine_ls_structure_factor_coef Fsqd
_refine_ls_weighting_details 'w=1/[\s^2^(Fo^2^)+(0.0417P)^2^+0.9358P] where P=(Fo^2^+2Fc^2^)/3'
_refine_ls_weighting_scheme calc
_refine_ls_wR_factor_gt 0.0671
_refine_ls_wR_factor_ref 0.0764
_reflns_Friedel_coverage 0.000
_reflns_number_gt 8121
_reflns_number_total 9622
_reflns_threshold_expression 'I > 2\s(I)'
_cod_data_source_file c8cc08665f2.cif
_cod_data_source_block 140_K
_cod_depositor_comments
;
The following automatic conversions were performed:

'_exptl_absorpt_correction_type' value 'Multi-scan' changed to
'multi-scan' according to
/home/data/users/saulius/crontab/automatic-downloads/rss-feeds/RSC/lib/dictionaries/cif_core.dic
dictionary named 'cif_core.dic' version 2.4.2 from 2011-04-26.

Automatic conversion script
Id: cif_fix_values 4973 2017-02-22 13:04:09Z antanas 

 Adding full bibliography for 7122609--7122621.cif.
;
_cod_original_cell_volume 2787.8(3)
_cod_database_code 7122614
_shelx_shelxl_version_number 2016/6
_shelx_space_group_comment
;
The symmetry employed for this shelxl refinement is uniquely defined
by the following loop, which should always be used as a source of
symmetry information in preference to the above space-group names.
They are only intended as comments.
;
_shelx_estimated_absorpt_t_min 0.336
_shelx_estimated_absorpt_t_max 0.722

loop_
_space_group_symop_operation_xyz
'x, y, z'
'-x, -y, -z'

loop_
_atom_site_label
_atom_site_type_symbol
_atom_site_fract_x
_atom_site_fract_y
_atom_site_fract_z
_atom_site_U_iso_or_equiv
_atom_site_adp_type
_atom_site_occupancy
_atom_site_site_symmetry_order
_atom_site_calc_flag
_atom_site_refinement_flags_posn
_atom_site_refinement_flags_adp
Br3 Br 0.21212(2) 0.93771(2) 0.93566(2) 0.02062(8) Uani 1 1 d . .
Br1 Br 0.22288(2) 0.44865(2) 0.43484(2) 0.02167(8) Uani 1 1 d . .
Br2 Br -0.11379(2) 0.22067(2) 0.29975(2) 0.02309(8) Uani 1 1 d . .
Br4 Br -0.10606(2) 0.69881(2) 0.81316(2) 0.02333(8) Uani 1 1 d . .
Mn1 Mn 0.10793(4) 0.27018(3) 0.36763(3) 0.01731(10) Uani 1 1 d . .
Mn2 Mn 0.11674(4) 0.75635(3) 0.88439(3) 0.01910(11) Uani 1 1 d . .
P2 P 0.19175(6) 0.28415(5) 0.59596(5) 0.01552(16) Uani 1 1 d . .
P4 P 0.22183(6) -0.19463(5) 0.11371(5) 0.01630(16) Uani 1 1 d . .
P3 P 0.23658(7) 0.58807(5) 0.84297(5) 0.01738(16) Uani 1 1 d . .
P1 P 0.25506(7) 0.12086(5) 0.33607(5) 0.01887(17) Uani 1 1 d . .
O3 O 0.16805(18) 0.64607(14) 0.85709(12) 0.0248(5) Uani 1 1 d . .
O4 O 0.15194(16) -0.26170(13) 0.01769(12) 0.0213(4) Uani 1 1 d . .
O1 O 0.18384(18) 0.17955(14) 0.34119(12) 0.0266(5) Uani 1 1 d . .
O2 O 0.14008(17) 0.24047(13) 0.49461(12) 0.0203(4) Uani 1 1 d . .
N2 N 0.19831(19) 0.43892(15) 0.70759(14) 0.0156(5) Uani 1 1 d . .
C15 C 0.0061(2) -0.0484(2) 0.08202(18) 0.0178(6) Uani 1 1 d . .
H15A H -0.067668 -0.053327 0.038606 0.021 Uiso 1 1 calc R U
N1 N 0.22105(19) -0.03620(15) 0.21190(14) 0.0157(5) Uani 1 1 d . .
C45 C 0.0564(2) 0.5118(2) 0.66611(18) 0.0187(6) Uani 1 1 d . .
H45A H 0.031150 0.560953 0.682701 0.022 Uiso 1 1 calc R U
C35 C 0.1478(3) 0.2138(2) 0.73368(19) 0.0230(6) Uani 1 1 d . .
H35A H 0.161741 0.278091 0.763235 0.028 Uiso 1 1 calc R U
C6 C 0.4258(2) -0.0324(2) 0.14973(18) 0.0215(6) Uani 1 1 d . .
H6A H 0.377656 0.003621 0.138047 0.026 Uiso 1 1 calc R U
C4 C 0.6152(3) -0.0402(2) 0.1872(2) 0.0314(8) Uani 1 1 d . .
H4B H 0.696750 -0.009607 0.201159 0.038 Uiso 1 1 calc R U
C30 C 0.1492(2) 0.19226(19) 0.64859(18) 0.0180(6) Uani 1 1 d . .
C14 C 0.0507(2) -0.1170(2) 0.06593(18) 0.0171(6) Uani 1 1 d . .
H14A H 0.008226 -0.169868 0.011434 0.020 Uiso 1 1 calc R U
C32 C 0.1008(3) 0.0247(2) 0.6454(2) 0.0254(7) Uani 1 1 d . .
H32A H 0.082801 -0.040307 0.614627 0.030 Uiso 1 1 calc R U
C16 C 0.0707(2) 0.0274(2) 0.16237(18) 0.0182(6) Uani 1 1 d . .
H16A H 0.043829 0.076949 0.173938 0.022 Uiso 1 1 calc R U
C13 C 0.1593(2) -0.10661(19) 0.13152(17) 0.0158(6) Uani 1 1 d . .
C42 C 0.1370(2) 0.37552(19) 0.62360(17) 0.0158(6) Uani 1 1 d . .
C1 C 0.3767(2) -0.1295(2) 0.14631(17) 0.0183(6) Uani 1 1 d . .
C46 C 0.1574(2) 0.50616(18) 0.72719(17) 0.0155(6) Uani 1 1 d . .
C31 C 0.1248(2) 0.09723(19) 0.60464(19) 0.0213(6) Uani 1 1 d . .
H31A H 0.124597 0.082051 0.546479 0.026 Uiso 1 1 calc R U
C33 C 0.1030(3) 0.0468(2) 0.7307(2) 0.0274(7) Uani 1 1 d . .
H33A H 0.088832 -0.002874 0.759241 0.033 Uiso 1 1 calc R U
C43 C 0.0335(2) 0.3748(2) 0.55826(18) 0.0181(6) Uani 1 1 d . .
H43A H -0.008182 0.327585 0.499988 0.022 Uiso 1 1 calc R U
C44 C -0.0066(2) 0.4442(2) 0.58043(18) 0.0202(6) Uani 1 1 d . .
H44A H -0.076644 0.445737 0.537474 0.024 Uiso 1 1 calc R U
C34 C 0.1259(3) 0.1410(2) 0.7748(2) 0.0286(7) Uani 1 1 d . .
H34A H 0.126566 0.155686 0.833132 0.034 Uiso 1 1 calc R U
C53 C 0.2440(2) 0.50952(19) 0.91496(18) 0.0196(6) Uani 1 1 d . .
C21 C 0.2964(3) -0.0283(3) 0.5600(2) 0.0399(9) Uani 1 1 d . .
H21A H 0.302976 -0.057640 0.607685 0.048 Uiso 1 1 calc R U
C3 C 0.5680(3) -0.1362(2) 0.1841(2) 0.0344(8) Uani 1 1 d . .
H3A H 0.617037 -0.171504 0.195951 0.041 Uiso 1 1 calc R U
C37 C 0.4120(3) 0.3685(2) 0.5991(2) 0.0316(8) Uani 1 1 d . .
H37A H 0.370516 0.350162 0.534578 0.038 Uiso 1 1 calc R U
C54 C 0.3200(3) 0.4619(2) 0.92716(18) 0.0233(7) Uani 1 1 d . .
H54A H 0.376425 0.475739 0.902753 0.028 Uiso 1 1 calc R U
C19 C 0.1931(3) -0.0345(2) 0.4049(2) 0.0269(7) Uani 1 1 d . .
H19A H 0.129066 -0.068197 0.346224 0.032 Uiso 1 1 calc R U
C29 C 0.4800(3) 0.1569(2) 0.3448(2) 0.0322(8) Uani 1 1 d . .
H29A H 0.458429 0.088625 0.331398 0.039 Uiso 1 1 calc R U
C10 C 0.2079(3) -0.3582(3) 0.3233(3) 0.0434(10) Uani 1 1 d . .
H10A H 0.205413 -0.392242 0.366999 0.052 Uiso 1 1 calc R U
C38 C 0.5342(3) 0.4209(3) 0.6421(3) 0.0458(10) Uani 1 1 d . .
H38A H 0.576076 0.438691 0.606673 0.055 Uiso 1 1 calc R U
C2 C 0.4492(3) -0.1814(2) 0.1637(2) 0.0270(7) Uani 1 1 d . .
H2B H 0.416774 -0.247699 0.161512 0.032 Uiso 1 1 calc R U
C55 C 0.3136(3) 0.3938(2) 0.97510(19) 0.0285(7) Uani 1 1 d . .
H55A H 0.364857 0.360478 0.982842 0.034 Uiso 1 1 calc R U
C20 C 0.2050(3) -0.0771(2) 0.4751(2) 0.0356(8) Uani 1 1 d . .
H20A H 0.149330 -0.140433 0.463968 0.043 Uiso 1 1 calc R U
C51 C 0.5495(3) 0.8178(2) 0.9455(2) 0.0440(9) Uani 1 1 d . .
H51A H 0.584977 0.880839 0.987878 0.053 Uiso 1 1 calc R U
C24 C 0.3996(3) 0.1962(2) 0.35046(18) 0.0234(7) Uani 1 1 d . .
C17 C 0.1755(2) 0.02950(19) 0.22566(17) 0.0163(6) Uani 1 1 d . .
C8 C 0.2769(3) -0.2100(2) 0.2888(2) 0.0307(7) Uani 1 1 d . .
H8A H 0.321674 -0.141730 0.308772 0.037 Uiso 1 1 calc R U
C57 C 0.1591(3) 0.4238(3) 1.0016(2) 0.0387(9) Uani 1 1 d . .
H57A H 0.104575 0.411290 1.027872 0.046 Uiso 1 1 calc R U
C48 C 0.4481(3) 0.6343(2) 0.82266(19) 0.0258(7) Uani 1 1 d . .
H48A H 0.413741 0.571214 0.780654 0.031 Uiso 1 1 calc R U
C52 C 0.4362(3) 0.7566(2) 0.9264(2) 0.0347(8) Uani 1 1 d . .
H52A H 0.393437 0.777203 0.955257 0.042 Uiso 1 1 calc R U
C9 C 0.2731(3) -0.2594(3) 0.3520(2) 0.0411(9) Uani 1 1 d . .
H9A H 0.315393 -0.225374 0.415219 0.049 Uiso 1 1 calc R U
C28 C 0.5919(3) 0.2188(2) 0.3590(2) 0.0380(8) Uani 1 1 d . .
H28A H 0.646871 0.192781 0.354009 0.046 Uiso 1 1 calc R U
C49 C 0.5620(3) 0.6973(2) 0.8428(2) 0.0321(8) Uani 1 1 d . .
H49A H 0.605912 0.677562 0.814600 0.039 Uiso 1 1 calc R U
C41 C 0.4134(3) 0.3669(2) 0.7454(2) 0.0265(7) Uani 1 1 d . .
H41A H 0.372581 0.347234 0.781051 0.032 Uiso 1 1 calc R U
C12 C 0.1495(3) -0.3595(2) 0.1672(2) 0.0319(8) Uani 1 1 d . .
H12A H 0.106800 -0.394129 0.104093 0.038 Uiso 1 1 calc R U
C11 C 0.1466(3) -0.4081(3) 0.2321(3) 0.0452(10) Uani 1 1 d . .
H11A H 0.101785 -0.476297 0.213182 0.054 Uiso 1 1 calc R U
C58 C 0.1644(3) 0.4918(2) 0.9534(2) 0.0303(7) Uani 1 1 d . .
H58A H 0.113987 0.525763 0.946764 0.036 Uiso 1 1 calc R U
C39 C 0.5951(3) 0.4471(2) 0.7357(3) 0.0422(9) Uani 1 1 d . .
H39A H 0.678229 0.484468 0.764580 0.051 Uiso 1 1 calc R U
C36 C 0.3506(2) 0.34311(19) 0.65122(19) 0.0195(6) Uani 1 1 d . .
C25 C 0.4316(3) 0.2965(2) 0.36984(19) 0.0297(7) Uani 1 1 d . .
H25A H 0.376281 0.323241 0.372322 0.036 Uiso 1 1 calc R U
C47 C 0.3842(3) 0.66358(19) 0.86398(18) 0.0220(7) Uani 1 1 d . .
C5 C 0.5453(3) 0.0118(2) 0.1702(2) 0.0281(7) Uani 1 1 d . .
H5A H 0.578652 0.078070 0.172547 0.034 Uiso 1 1 calc R U
C27 C 0.6234(3) 0.3181(2) 0.3805(2) 0.0385(9) Uani 1 1 d . .
H27A H 0.700833 0.360268 0.391955 0.046 Uiso 1 1 calc R U
C50 C 0.6113(3) 0.7886(2) 0.9041(2) 0.0386(9) Uani 1 1 d . .
H50A H 0.689137 0.831826 0.917590 0.046 Uiso 1 1 calc R U
C18 C 0.2757(3) 0.0580(2) 0.42125(18) 0.0211(6) Uani 1 1 d . .
C7 C 0.2158(2) -0.2592(2) 0.19591(19) 0.0210(6) Uani 1 1 d . .
C56 C 0.2322(3) 0.3748(2) 1.0115(2) 0.0318(8) Uani 1 1 d . .
H56A H 0.226977 0.327589 1.043531 0.038 Uiso 1 1 calc R U
C26 C 0.5437(3) 0.3564(2) 0.3853(2) 0.0368(8) Uani 1 1 d . .
H26A H 0.566186 0.424784 0.399499 0.044 Uiso 1 1 calc R U
C23 C 0.3691(3) 0.1061(3) 0.5073(2) 0.0357(8) Uani 1 1 d . .
H23A H 0.426387 0.168732 0.518571 0.043 Uiso 1 1 calc R U
C40 C 0.5354(3) 0.4192(2) 0.7873(2) 0.0360(8) Uani 1 1 d . .
H40A H 0.577715 0.435716 0.851620 0.043 Uiso 1 1 calc R U
C22 C 0.3792(3) 0.0631(3) 0.5768(2) 0.0439(9) Uani 1 1 d . .
H22A H 0.442755 0.096462 0.635847 0.053 Uiso 1 1 calc R U

loop_
_atom_site_aniso_label
_atom_site_aniso_U_11
_atom_site_aniso_U_22
_atom_site_aniso_U_33
_atom_site_aniso_U_23
_atom_site_aniso_U_13
_atom_site_aniso_U_12
Br3 0.02198(17) 0.01511(15) 0.02002(15) 0.00304(12) 0.00850(12) 0.00327(12)
Br1 0.02189(17) 0.01334(14) 0.02463(15) 0.00434(12) 0.00708(13) 0.00484(13)
Br2 0.01746(17) 0.02063(16) 0.02439(15) 0.00221(12) 0.00599(13) 0.00488(13)
Br4 0.01700(16) 0.02383(16) 0.02251(15) 0.00569(13) 0.00550(12) 0.00412(13)
Mn1 0.0179(2) 0.0131(2) 0.0179(2) 0.00082(18) 0.00533(18) 0.00705(19)
Mn2 0.0176(2) 0.0132(2) 0.0222(2) -0.00031(18) 0.00555(19) 0.00704(19)
P2 0.0182(4) 0.0125(3) 0.0170(3) 0.0030(3) 0.0091(3) 0.0064(3)
P4 0.0174(4) 0.0141(4) 0.0190(4) 0.0042(3) 0.0088(3) 0.0077(3)
P3 0.0234(4) 0.0143(4) 0.0151(3) 0.0024(3) 0.0079(3) 0.0096(3)
P1 0.0252(4) 0.0179(4) 0.0163(4) 0.0037(3) 0.0094(3) 0.0121(3)
O3 0.0348(13) 0.0248(11) 0.0198(10) 0.0046(9) 0.0117(9) 0.0192(10)
O4 0.0211(11) 0.0151(10) 0.0215(10) -0.0020(8) 0.0063(9) 0.0064(9)
O1 0.0403(13) 0.0289(11) 0.0200(10) 0.0069(9) 0.0146(10) 0.0238(11)
O2 0.0283(12) 0.0158(10) 0.0183(10) 0.0032(8) 0.0120(9) 0.0094(9)
N2 0.0185(13) 0.0123(11) 0.0163(11) 0.0025(10) 0.0085(10) 0.0059(10)
C15 0.0166(15) 0.0238(15) 0.0175(14) 0.0101(13) 0.0100(12) 0.0087(13)
N1 0.0191(13) 0.0130(11) 0.0169(11) 0.0050(10) 0.0088(10) 0.0076(10)
C45 0.0230(17) 0.0180(14) 0.0211(15) 0.0066(12) 0.0121(13) 0.0123(13)
C35 0.0244(17) 0.0193(15) 0.0240(15) 0.0037(13) 0.0118(13) 0.0068(13)
C6 0.0216(17) 0.0218(15) 0.0235(15) 0.0083(13) 0.0107(13) 0.0099(13)
C4 0.0186(17) 0.047(2) 0.0302(17) 0.0164(16) 0.0133(14) 0.0103(16)
C30 0.0139(15) 0.0184(14) 0.0215(14) 0.0062(12) 0.0079(12) 0.0057(12)
C14 0.0172(15) 0.0195(15) 0.0155(13) 0.0050(12) 0.0092(12) 0.0061(13)
C32 0.0227(17) 0.0180(15) 0.0379(18) 0.0087(14) 0.0148(14) 0.0089(13)
C16 0.0236(17) 0.0208(15) 0.0211(14) 0.0110(13) 0.0149(13) 0.0139(13)
C13 0.0180(15) 0.0142(14) 0.0173(14) 0.0053(12) 0.0109(12) 0.0051(12)
C42 0.0167(15) 0.0144(14) 0.0179(14) 0.0036(12) 0.0099(12) 0.0058(12)
C1 0.0169(16) 0.0233(15) 0.0156(13) 0.0050(12) 0.0081(12) 0.0082(13)
C46 0.0189(16) 0.0124(13) 0.0160(13) 0.0031(11) 0.0098(12) 0.0055(12)
C31 0.0211(16) 0.0181(15) 0.0252(15) 0.0062(13) 0.0097(13) 0.0090(13)
C33 0.0240(17) 0.0279(17) 0.0391(18) 0.0210(15) 0.0177(15) 0.0115(14)
C43 0.0182(16) 0.0205(15) 0.0156(13) 0.0035(12) 0.0086(12) 0.0070(13)
C44 0.0189(16) 0.0230(15) 0.0188(14) 0.0044(13) 0.0076(12) 0.0098(13)
C34 0.0280(18) 0.0328(18) 0.0285(17) 0.0131(15) 0.0171(14) 0.0092(15)
C53 0.0214(16) 0.0151(14) 0.0180(14) 0.0022(12) 0.0065(12) 0.0055(13)
C21 0.054(2) 0.056(2) 0.0325(19) 0.0280(18) 0.0240(18) 0.038(2)
C3 0.0262(19) 0.048(2) 0.0420(19) 0.0207(17) 0.0171(16) 0.0242(17)
C37 0.0291(19) 0.0390(19) 0.0430(19) 0.0232(16) 0.0223(16) 0.0209(16)
C54 0.0279(17) 0.0244(16) 0.0195(14) 0.0073(13) 0.0112(13) 0.0114(14)
C19 0.0296(18) 0.0303(17) 0.0244(16) 0.0099(14) 0.0124(14) 0.0147(15)
C29 0.030(2) 0.0240(17) 0.0387(19) 0.0065(15) 0.0136(16) 0.0093(15)
C10 0.050(2) 0.055(2) 0.062(3) 0.045(2) 0.040(2) 0.035(2)
C38 0.028(2) 0.055(2) 0.076(3) 0.042(2) 0.031(2) 0.0212(19)
C2 0.0256(18) 0.0265(17) 0.0362(17) 0.0123(15) 0.0170(15) 0.0141(15)
C55 0.0340(19) 0.0267(17) 0.0245(16) 0.0077(14) 0.0091(14) 0.0162(15)
C20 0.047(2) 0.0360(19) 0.039(2) 0.0191(17) 0.0273(18) 0.0225(18)
C51 0.041(2) 0.0206(17) 0.043(2) -0.0014(16) 0.0053(18) -0.0019(17)
C24 0.0291(18) 0.0197(15) 0.0146(14) 0.0007(12) 0.0066(13) 0.0069(14)
C17 0.0192(16) 0.0147(14) 0.0179(14) 0.0046(12) 0.0111(12) 0.0067(12)
C8 0.040(2) 0.0286(17) 0.0311(17) 0.0139(15) 0.0178(15) 0.0179(16)
C57 0.032(2) 0.050(2) 0.046(2) 0.0298(18) 0.0232(17) 0.0164(18)
C48 0.0264(18) 0.0231(16) 0.0217(15) 0.0055(13) 0.0076(13) 0.0058(14)
C52 0.040(2) 0.0225(17) 0.0323(18) 0.0005(15) 0.0130(16) 0.0085(16)
C9 0.056(2) 0.055(2) 0.0371(19) 0.0298(18) 0.0274(18) 0.037(2)
C28 0.027(2) 0.038(2) 0.043(2) 0.0110(17) 0.0110(16) 0.0110(17)
C49 0.0265(19) 0.041(2) 0.0267(17) 0.0170(16) 0.0105(15) 0.0088(16)
C41 0.0229(18) 0.0231(16) 0.0291(16) -0.0008(14) 0.0102(14) 0.0091(14)
C12 0.0254(18) 0.0239(17) 0.047(2) 0.0137(16) 0.0162(16) 0.0084(15)
C11 0.041(2) 0.0301(19) 0.079(3) 0.029(2) 0.036(2) 0.0150(18)
C58 0.0279(18) 0.0379(19) 0.0338(17) 0.0203(16) 0.0148(15) 0.0179(16)
C39 0.0180(18) 0.0285(19) 0.074(3) 0.0147(19) 0.0132(19) 0.0090(16)
C36 0.0182(16) 0.0121(14) 0.0306(16) 0.0059(13) 0.0122(13) 0.0073(12)
C25 0.041(2) 0.0237(16) 0.0213(16) 0.0034(14) 0.0112(15) 0.0126(16)
C47 0.0272(17) 0.0150(14) 0.0175(14) 0.0047(12) 0.0048(13) 0.0063(13)
C5 0.0222(18) 0.0273(17) 0.0303(17) 0.0118(14) 0.0102(14) 0.0041(14)
C27 0.028(2) 0.0315(19) 0.0316(18) 0.0068(16) 0.0007(15) -0.0037(16)
C50 0.0268(19) 0.0297(19) 0.0384(19) 0.0161(17) 0.0015(16) -0.0025(16)
C18 0.0250(17) 0.0239(16) 0.0191(14) 0.0060(13) 0.0100(13) 0.0151(14)
C7 0.0191(16) 0.0209(15) 0.0305(16) 0.0129(13) 0.0142(13) 0.0109(13)
C56 0.0295(19) 0.0286(17) 0.0308(17) 0.0178(15) 0.0064(15) 0.0073(15)
C26 0.040(2) 0.0210(17) 0.0293(18) 0.0014(14) 0.0048(16) 0.0018(16)
C23 0.034(2) 0.041(2) 0.0252(17) 0.0078(15) 0.0079(15) 0.0137(17)
C40 0.0247(19) 0.0293(18) 0.043(2) -0.0026(16) 0.0073(16) 0.0116(16)
C22 0.044(2) 0.063(3) 0.0203(17) 0.0141(17) 0.0053(16) 0.024(2)

loop_
_atom_type_symbol
_atom_type_description
_atom_type_scat_dispersion_real
_atom_type_scat_dispersion_imag
_atom_type_scat_source
C C 0.0033 0.0016 'International Tables Vol C Tables 4.2.6.8 and 6.1.1.4'
H H 0.0000 0.0000 'International Tables Vol C Tables 4.2.6.8 and 6.1.1.4'
N N 0.0061 0.0033 'International Tables Vol C Tables 4.2.6.8 and 6.1.1.4'
O O 0.0106 0.0060 'International Tables Vol C Tables 4.2.6.8 and 6.1.1.4'
P P 0.1023 0.0942 'International Tables Vol C Tables 4.2.6.8 and 6.1.1.4'
Mn Mn 0.3368 0.7283 'International Tables Vol C Tables 4.2.6.8 and 6.1.1.4'
Br Br -0.2901 2.4595 'International Tables Vol C Tables 4.2.6.8 and 6.1.1.4'

loop_
_geom_angle_atom_site_label_1
_geom_angle_atom_site_label_2
_geom_angle_atom_site_label_3
_geom_angle
_geom_angle_site_symmetry_1
_geom_angle_site_symmetry_3
O1 Mn1 O2 87.71(7) . .
O1 Mn1 Br1 121.72(6) . .
O2 Mn1 Br1 95.33(5) . .
O1 Mn1 Br2 122.95(6) . .
O2 Mn1 Br2 100.97(5) . .
Br1 Mn1 Br2 113.494(18) . .
O3 Mn2 O4 87.93(7) . 1_566
O3 Mn2 Br3 135.92(6) . .
O4 Mn2 Br3 96.54(5) 1_566 .
O3 Mn2 Br4 111.75(6) . .
O4 Mn2 Br4 101.34(5) 1_566 .
Br3 Mn2 Br4 110.236(18) . .
O2 P2 C36 114.40(12) . .
O2 P2 C30 110.47(12) . .
C36 P2 C30 107.17(12) . .
O2 P2 C42 110.73(11) . .
C36 P2 C42 106.49(13) . .
C30 P2 C42 107.23(12) . .
O4 P4 C1 114.95(12) . .
O4 P4 C7 111.79(12) . .
C1 P4 C7 105.27(12) . .
O4 P4 C13 110.33(11) . .
C1 P4 C13 108.27(13) . .
C7 P4 C13 105.70(12) . .
O3 P3 C47 112.43(13) . .
O3 P3 C53 110.96(12) . .
C47 P3 C53 109.01(13) . .
O3 P3 C46 109.21(12) . .
C47 P3 C46 110.07(13) . .
C53 P3 C46 104.90(12) . .
O1 P1 C24 111.27(13) . .
O1 P1 C18 113.02(12) . .
C24 P1 C18 107.19(13) . .
O1 P1 C17 108.01(12) . .
C24 P1 C17 109.94(13) . .
C18 P1 C17 107.33(12) . .
P3 O3 Mn2 164.25(14) . .
P4 O4 Mn2 134.98(11) . 1_544
P1 O1 Mn1 171.16(13) . .
P2 O2 Mn1 145.36(11) . .
C42 N2 C46 116.7(2) . .
C14 C15 C16 118.9(2) . .
C14 C15 H15A 120.5 . .
C16 C15 H15A 120.5 . .
C13 N1 C17 116.5(2) . .
C44 C45 C46 118.5(2) . .
C44 C45 H45A 120.8 . .
C46 C45 H45A 120.8 . .
C34 C35 C30 119.8(3) . .
C34 C35 H35A 120.1 . .
C30 C35 H35A 120.1 . .
C5 C6 C1 120.0(3) . .
C5 C6 H6A 120.0 . .
C1 C6 H6A 120.0 . .
C5 C4 C3 120.6(3) . .
C5 C4 H4B 119.7 . .
C3 C4 H4B 119.7 . .
C31 C30 C35 119.6(2) . .
C31 C30 P2 117.6(2) . .
C35 C30 P2 122.7(2) . .
C15 C14 C13 118.4(3) . .
C15 C14 H14A 120.8 . .
C13 C14 H14A 120.8 . .
C31 C32 C33 120.1(3) . .
C31 C32 H32A 119.9 . .
C33 C32 H32A 119.9 . .
C15 C16 C17 118.7(2) . .
C15 C16 H16A 120.6 . .
C17 C16 H16A 120.6 . .
N1 C13 C14 123.7(2) . .
N1 C13 P4 116.04(19) . .
C14 C13 P4 120.2(2) . .
N2 C42 C43 123.6(2) . .
N2 C42 P2 117.21(19) . .
C43 C42 P2 119.2(2) . .
C6 C1 C2 119.1(3) . .
C6 C1 P4 123.1(2) . .
C2 C1 P4 117.7(2) . .
N2 C46 C45 123.6(2) . .
N2 C46 P3 116.52(19) . .
C45 C46 P3 119.8(2) . .
C32 C31 C30 120.2(3) . .
C32 C31 H31A 119.9 . .
C30 C31 H31A 119.9 . .
C32 C33 C34 120.2(3) . .
C32 C33 H33A 119.9 . .
C34 C33 H33A 119.9 . .
C44 C43 C42 118.4(3) . .
C44 C43 H43A 120.8 . .
C42 C43 H43A 120.8 . .
C43 C44 C45 119.2(3) . .
C43 C44 H44A 120.4 . .
C45 C44 H44A 120.4 . .
C33 C34 C35 120.0(3) . .
C33 C34 H34A 120.0 . .
C35 C34 H34A 120.0 . .
C54 C53 C58 120.0(3) . .
C54 C53 P3 122.0(2) . .
C58 C53 P3 117.9(2) . .
C20 C21 C22 120.5(3) . .
C20 C21 H21A 119.7 . .
C22 C21 H21A 119.7 . .
C4 C3 C2 120.1(3) . .
C4 C3 H3A 120.0 . .
C2 C3 H3A 120.0 . .
C38 C37 C36 119.6(3) . .
C38 C37 H37A 120.2 . .
C36 C37 H37A 120.2 . .
C53 C54 C55 120.0(3) . .
C53 C54 H54A 120.0 . .
C55 C54 H54A 120.0 . .
C20 C19 C18 119.6(3) . .
C20 C19 H19A 120.2 . .
C18 C19 H19A 120.2 . .
C28 C29 C24 119.2(3) . .
C28 C29 H29A 120.4 . .
C24 C29 H29A 120.4 . .
C11 C10 C9 120.5(3) . .
C11 C10 H10A 119.7 . .
C9 C10 H10A 119.7 . .
C39 C38 C37 120.5(3) . .
C39 C38 H38A 119.7 . .
C37 C38 H38A 119.7 . .
C3 C2 C1 120.1(3) . .
C3 C2 H2B 120.0 . .
C1 C2 H2B 120.0 . .
C56 C55 C54 119.8(3) . .
C56 C55 H55A 120.1 . .
C54 C55 H55A 120.1 . .
C21 C20 C19 120.4(3) . .
C21 C20 H20A 119.8 . .
C19 C20 H20A 119.8 . .
C50 C51 C52 120.5(3) . .
C50 C51 H51A 119.8 . .
C52 C51 H51A 119.8 . .
C29 C24 C25 120.1(3) . .
C29 C24 P1 121.5(2) . .
C25 C24 P1 118.4(2) . .
N1 C17 C16 123.6(2) . .
N1 C17 P1 116.36(19) . .
C16 C17 P1 119.9(2) . .
C9 C8 C7 120.6(3) . .
C9 C8 H8A 119.7 . .
C7 C8 H8A 119.7 . .
C56 C57 C58 120.3(3) . .
C56 C57 H57A 119.8 . .
C58 C57 H57A 119.8 . .
C49 C48 C47 119.9(3) . .
C49 C48 H48A 120.0 . .
C47 C48 H48A 120.0 . .
C51 C52 C47 119.6(3) . .
C51 C52 H52A 120.2 . .
C47 C52 H52A 120.2 . .
C8 C9 C10 119.9(3) . .
C8 C9 H9A 120.1 . .
C10 C9 H9A 120.1 . .
C27 C28 C29 120.0(3) . .
C27 C28 H28A 120.0 . .
C29 C28 H28A 120.0 . .
C50 C49 C48 119.6(3) . .
C50 C49 H49A 120.2 . .
C48 C49 H49A 120.2 . .
C40 C41 C36 120.2(3) . .
C40 C41 H41A 119.9 . .
C36 C41 H41A 119.9 . .
C11 C12 C7 119.2(3) . .
C11 C12 H12A 120.4 . .
C7 C12 H12A 120.4 . .
C10 C11 C12 120.5(3) . .
C10 C11 H11A 119.8 . .
C12 C11 H11A 119.8 . .
C53 C58 C57 119.6(3) . .
C53 C58 H58A 120.2 . .
C57 C58 H58A 120.2 . .
C38 C39 C40 120.1(3) . .
C38 C39 H39A 120.0 . .
C40 C39 H39A 120.0 . .
C41 C36 C37 119.4(3) . .
C41 C36 P2 121.3(2) . .
C37 C36 P2 119.2(2) . .
C26 C25 C24 119.6(3) . .
C26 C25 H25A 120.2 . .
C24 C25 H25A 120.2 . .
C48 C47 C52 119.5(3) . .
C48 C47 P3 123.6(2) . .
C52 C47 P3 116.9(2) . .
C4 C5 C6 120.1(3) . .
C4 C5 H5A 120.0 . .
C6 C5 H5A 120.0 . .
C26 C27 C28 120.6(3) . .
C26 C27 H27A 119.7 . .
C28 C27 H27A 119.7 . .
C51 C50 C49 120.9(3) . .
C51 C50 H50A 119.6 . .
C49 C50 H50A 119.6 . .
C23 C18 C19 119.5(3) . .
C23 C18 P1 119.3(2) . .
C19 C18 P1 120.9(2) . .
C8 C7 C12 119.3(3) . .
C8 C7 P4 120.5(2) . .
C12 C7 P4 120.2(2) . .
C57 C56 C55 120.3(3) . .
C57 C56 H56A 119.8 . .
C55 C56 H56A 119.8 . .
C27 C26 C25 120.5(3) . .
C27 C26 H26A 119.8 . .
C25 C26 H26A 119.8 . .
C22 C23 C18 120.3(3) . .
C22 C23 H23A 119.8 . .
C18 C23 H23A 119.8 . .
C39 C40 C41 120.1(3) . .
C39 C40 H40A 120.0 . .
C41 C40 H40A 120.0 . .
C21 C22 C23 119.7(3) . .
C21 C22 H22A 120.2 . .
C23 C22 H22A 120.2 . .

loop_
_geom_bond_atom_site_label_1
_geom_bond_atom_site_label_2
_geom_bond_distance
_geom_bond_site_symmetry_2
Br3 Mn2 2.4945(5) .
Br1 Mn1 2.4822(5) .
Br2 Mn1 2.5271(5) .
Br4 Mn2 2.5255(5) .
Mn1 O1 2.0218(19) .
Mn1 O2 2.1259(18) .
Mn2 O3 2.0417(19) .
Mn2 O4 2.1530(18) 1_566
P2 O2 1.5018(19) .
P2 C36 1.796(3) .
P2 C30 1.796(3) .
P2 C42 1.825(3) .
P4 O4 1.5046(19) .
P4 C1 1.795(3) .
P4 C7 1.795(3) .
P4 C13 1.817(3) .
P3 O3 1.496(2) .
P3 C47 1.794(3) .
P3 C53 1.802(3) .
P3 C46 1.819(3) .
P1 O1 1.499(2) .
P1 C24 1.795(3) .
P1 C18 1.800(3) .
P1 C17 1.812(3) .
N2 C42 1.341(3) .
N2 C46 1.346(3) .
C15 C14 1.383(4) .
C15 C16 1.384(4) .
C15 H15A 0.9500 .
N1 C13 1.345(3) .
N1 C17 1.348(3) .
C45 C44 1.385(4) .
C45 C46 1.389(4) .
C45 H45A 0.9500 .
C35 C34 1.387(4) .
C35 C30 1.399(4) .
C35 H35A 0.9500 .
C6 C5 1.390(4) .
C6 C1 1.393(4) .
C6 H6A 0.9500 .
C4 C5 1.376(4) .
C4 C3 1.376(4) .
C4 H4B 0.9500 .
C30 C31 1.390(4) .
C14 C13 1.392(4) .
C14 H14A 0.9500 .
C32 C31 1.383(4) .
C32 C33 1.383(4) .
C32 H32A 0.9500 .
C16 C17 1.387(4) .
C16 H16A 0.9500 .
C42 C43 1.397(4) .
C1 C2 1.400(4) .
C31 H31A 0.9500 .
C33 C34 1.386(4) .
C33 H33A 0.9500 .
C43 C44 1.378(4) .
C43 H43A 0.9500 .
C44 H44A 0.9500 .
C34 H34A 0.9500 .
C53 C54 1.388(4) .
C53 C58 1.388(4) .
C21 C20 1.368(5) .
C21 C22 1.380(5) .
C21 H21A 0.9500 .
C3 C2 1.384(4) .
C3 H3A 0.9500 .
C37 C38 1.392(5) .
C37 C36 1.394(4) .
C37 H37A 0.9500 .
C54 C55 1.390(4) .
C54 H54A 0.9500 .
C19 C20 1.390(4) .
C19 C18 1.392(4) .
C19 H19A 0.9500 .
C29 C28 1.390(4) .
C29 C24 1.395(4) .
C29 H29A 0.9500 .
C10 C11 1.371(5) .
C10 C9 1.376(5) .
C10 H10A 0.9500 .
C38 C39 1.379(5) .
C38 H38A 0.9500 .
C2 H2B 0.9500 .
C55 C56 1.385(4) .
C55 H55A 0.9500 .
C20 H20A 0.9500 .
C51 C50 1.366(5) .
C51 C52 1.378(5) .
C51 H51A 0.9500 .
C24 C25 1.395(4) .
C8 C9 1.375(4) .
C8 C7 1.393(4) .
C8 H8A 0.9500 .
C57 C56 1.374(4) .
C57 C58 1.392(4) .
C57 H57A 0.9500 .
C48 C49 1.387(4) .
C48 C47 1.389(4) .
C48 H48A 0.9500 .
C52 C47 1.402(4) .
C52 H52A 0.9500 .
C9 H9A 0.9500 .
C28 C27 1.381(5) .
C28 H28A 0.9500 .
C49 C50 1.380(5) .
C49 H49A 0.9500 .
C41 C40 1.389(4) .
C41 C36 1.393(4) .
C41 H41A 0.9500 .
C12 C11 1.391(4) .
C12 C7 1.397(4) .
C12 H12A 0.9500 .
C11 H11A 0.9500 .
C58 H58A 0.9500 .
C39 C40 1.381(5) .
C39 H39A 0.9500 .
C25 C26 1.376(4) .
C25 H25A 0.9500 .
C5 H5A 0.9500 .
C27 C26 1.371(5) .
C27 H27A 0.9500 .
C50 H50A 0.9500 .
C18 C23 1.388(4) .
C56 H56A 0.9500 .
C26 H26A 0.9500 .
C23 C22 1.386(4) .
C23 H23A 0.9500 .
C40 H40A 0.9500 .
C22 H22A 0.9500 .
